data_1558196
loop_
_publ_author_name
'Connor, Bridget A.'
'Biega, Raisa-Ioana'
'Leppert, Linn'
'Karunadasa, Hemamala I.'

_publ_section_title
;
 Dimensional reduction of the small-bandgap double perovskite
 Cs<sub>2</sub>AgTlBr<sub>6</sub>.
;
_journal_issue 29
_journal_name_full 'Chemical science'
_journal_page_first 7708
_journal_page_last 7715
_journal_paper_doi 10.1039/d0sc01580f
_journal_volume 11
_journal_year 2020
_chemical_formula_moiety 'Ag Br8 Tl, 2(C5 H11 N3)'
_chemical_formula_sum 'C10 H22 Ag Br8 N6 Tl'
_chemical_formula_weight 1177.85
_space_group_crystal_system monoclinic
_space_group_IT_number 15
_space_group_name_Hall '-C 2yc'
_space_group_name_H-M_alt 'C 1 2/c 1'
_atom_sites_solution_hydrogens geom
_atom_sites_solution_primary dual
_audit_creation_date 2018-11-12
_audit_creation_method
;
Olex2 1.2
(compiled 2018.05.29 svn.r3508 for OlexSys, GUI svn.r5506)
;
_audit_update_record
;
2019-07-30 deposited with the CCDC.	2020-06-04 downloaded from the CCDC.
;
_cell_angle_alpha 90
_cell_angle_beta 95.713(2)
_cell_angle_gamma 90
_cell_formula_units_Z 4
_cell_length_a 11.3098(4)
_cell_length_b 12.6075(5)
_cell_length_c 18.2063(7)
_cell_measurement_reflns_used 9448
_cell_measurement_temperature 295
_cell_measurement_theta_max 30.00
_cell_measurement_theta_min 2.49
_cell_volume 2583.11(17)
_computing_cell_refinement 'SAINT V8.38A (?, 2016)'
_computing_data_reduction 'SAINT V8.38A (?, 2016)'
_computing_molecular_graphics 'Olex2 (Dolomanov et al., 2009)'
_computing_publication_material 'Olex2 (Dolomanov et al., 2009)'
_computing_structure_refinement 'ShelXL (Sheldrick, 2015)'
_computing_structure_solution 'XT (Sheldrick, 2015)'
_diffrn_ambient_temperature 295
_diffrn_detector_area_resol_mean 10.42
_diffrn_measured_fraction_theta_full 0.996
_diffrn_measured_fraction_theta_max 0.996
_diffrn_measurement_device_type 'Bruker D8 with PHOTON 100 detector'
_diffrn_measurement_method '\f and \w shutterless scans'
_diffrn_radiation_monochromator 'silicon 111'
_diffrn_radiation_type synchrotron
_diffrn_radiation_wavelength 0.7288
_diffrn_reflns_av_R_equivalents 0.0904
_diffrn_reflns_av_unetI/netI 0.0685
_diffrn_reflns_Laue_measured_fraction_full 0.996
_diffrn_reflns_Laue_measured_fraction_max 0.996
_diffrn_reflns_limit_h_max 13
_diffrn_reflns_limit_h_min -13
_diffrn_reflns_limit_k_max 15
_diffrn_reflns_limit_k_min -15
_diffrn_reflns_limit_l_max 21
_diffrn_reflns_limit_l_min -21
_diffrn_reflns_number 17647
_diffrn_reflns_point_group_measured_fraction_full 0.996
_diffrn_reflns_point_group_measured_fraction_max 0.996
_diffrn_reflns_theta_full 25.930
_diffrn_reflns_theta_max 26.042
_diffrn_reflns_theta_min 2.488
_diffrn_source
;
Advanced Light Source, station 11.3.1
;
_diffrn_standards_number 0
_exptl_absorpt_coefficient_mu 20.540
_exptl_absorpt_correction_T_max 0.1075
_exptl_absorpt_correction_T_min 0.0273
_exptl_absorpt_correction_type multi-scan
_exptl_absorpt_process_details
'SADABS-2016/2 (Bruker,2016/2) was used for absorption correction. wR2(int) was 0.1867 before and 0.0963 after correction. The Ratio of minimum to maximum transmission is 0.2540. The \l/2 correction factor is Not present.'
_exptl_crystal_colour 'clear reddish orange'
_exptl_crystal_colour_lustre clear
_exptl_crystal_colour_modifier reddish
_exptl_crystal_colour_primary orange
_exptl_crystal_density_diffrn 3.029
_exptl_crystal_description block
_exptl_crystal_F_000 2128
_exptl_crystal_size_max 0.45
_exptl_crystal_size_mid 0.28
_exptl_crystal_size_min 0.1
_refine_diff_density_max 1.533
_refine_diff_density_min -1.719
_refine_diff_density_rms 0.483
_refine_ls_extinction_coef 0.00258(18)
_refine_ls_extinction_expression Fc^*^=kFc[1+0.001xFc^2^\l^3^/sin(2\q)]^-1/4^
_refine_ls_extinction_method 'SHELXL-2018/3 (Sheldrick 2018)'
_refine_ls_goodness_of_fit_ref 1.126
_refine_ls_hydrogen_treatment constr
_refine_ls_matrix_type full
_refine_ls_number_parameters 122
_refine_ls_number_reflns 2360
_refine_ls_number_restraints 0
_refine_ls_restrained_S_all 1.126
_refine_ls_R_factor_all 0.0500
_refine_ls_R_factor_gt 0.0496
_refine_ls_shift/su_max 0.000
_refine_ls_shift/su_mean 0.000
_refine_ls_structure_factor_coef Fsqd
_refine_ls_weighting_details 'w=1/[\s^2^(Fo^2^)+(0.0595P)^2^+6.8176P] where P=(Fo^2^+2Fc^2^)/3'
_refine_ls_weighting_scheme calc
_refine_ls_wR_factor_gt 0.1036
_refine_ls_wR_factor_ref 0.1041
_reflns_Friedel_coverage 0.000
_reflns_number_gt 2289
_reflns_number_total 2360
_reflns_threshold_expression 'I > 2\s(I)'
_cod_data_source_file d0sc01580f2.cif
_cod_data_source_block mur_1p9_a
_cod_depositor_comments
;Adding full bibliography for 1558195--1558198.cif.

 Adding full bibliography for 1558195--1558198.cif.
;
_cod_database_code 1558196
_shelx_shelxl_version_number 2018/3
_shelx_space_group_comment
;
The symmetry employed for this shelxl refinement is uniquely defined
by the following loop, which should always be used as a source of
symmetry information in preference to the above space-group names.
They are only intended as comments.
;
_olex2_refinement_description
;
1. Fixed Uiso
 At 1.2 times of:
  All C(H) groups, All C(H,H) groups, All N(H) groups, All N(H,H,H) groups
2.a Secondary CH2 refined with riding coordinates:
 C2(H2A,H2B), C1(H1D,H1E)
2.b Aromatic/amide H refined with riding coordinates:
 N2(H2), C4(H4), N3(H3), C5(H5)
2.c Idealised Me refined as rotating group:
 N1(H1A,H1B,H1C)
;
_olex2_submission_special_instructions 'No special instructions were received'

loop_
_space_group_symop_operation_xyz
'x, y, z'
'-x, y, -z+1/2'
'x+1/2, y+1/2, z'
'-x+1/2, y+1/2, -z+1/2'
'-x, -y, -z'
'x, -y, z-1/2'
'-x+1/2, -y+1/2, -z'
'x+1/2, -y+1/2, z-1/2'

loop_
_atom_site_label
_atom_site_type_symbol
_atom_site_fract_x
_atom_site_fract_y
_atom_site_fract_z
_atom_site_U_iso_or_equiv
_atom_site_adp_type
_atom_site_occupancy
_atom_site_site_symmetry_order
_atom_site_calc_flag
_atom_site_refinement_flags_posn
_atom_site_refinement_flags_adp
_atom_site_refinement_flags_occupancy
_atom_site_disorder_assembly
_atom_site_disorder_group
Tl1 Tl 0.500000 0.12974(2) 0.250000 0.04378(18) Uani 1 2 d S T P . .
Ag1 Ag 0.000000 0.11743(6) 0.250000 0.0616(2) Uani 1 2 d S T P . .
Br1 Br -0.01065(5) 0.17013(4) 0.38974(4) 0.0490(2) Uani 1 1 d . . . . .
Br2 Br 0.000000 -0.10284(7) 0.250000 0.0483(2) Uani 1 2 d S T P . .
Br3 Br 0.27009(5) 0.14549(5) 0.27774(4) 0.0528(2) Uani 1 1 d . . . . .
Br4 Br 0.56318(6) 0.16553(6) 0.39219(3) 0.0556(2) Uani 1 1 d . . . . .
Br5 Br 0.500000 -0.08259(8) 0.250000 0.0610(3) Uani 1 2 d S T P . .
N1 N 0.2279(5) 0.6494(4) 0.6530(3) 0.0549(13) Uani 1 1 d . . . . .
H1A H 0.253922 0.711937 0.638559 0.066 Uiso 1 1 calc GR . . . .
H1B H 0.285415 0.617320 0.681745 0.066 Uiso 1 1 calc GR . . . .
H1C H 0.165259 0.659205 0.678194 0.066 Uiso 1 1 calc GR . . . .
N2 N 0.3280(5) 0.4681(4) 0.4299(3) 0.0546(13) Uani 1 1 d . . . . .
H2 H 0.382554 0.511626 0.419634 0.066 Uiso 1 1 calc R . . . .
C4 C 0.1905(6) 0.3913(5) 0.4853(4) 0.0541(15) Uani 1 1 d . . . . .
H4 H 0.135856 0.373961 0.518250 0.065 Uiso 1 1 calc R . . . .
N3 N 0.2077(6) 0.3389(4) 0.4220(3) 0.0578(14) Uani 1 1 d . . . . .
H3 H 0.170174 0.282927 0.405903 0.069 Uiso 1 1 calc R . . . .
C3 C 0.2675(6) 0.4728(5) 0.4912(3) 0.0487(13) Uani 1 1 d . . . . .
C2 C 0.2967(7) 0.5549(6) 0.5499(4) 0.0670(19) Uani 1 1 d . . . . .
H2A H 0.358899 0.527995 0.585597 0.080 Uiso 1 1 calc R . . . .
H2B H 0.326678 0.618054 0.527615 0.080 Uiso 1 1 calc R . . . .
C5 C 0.2903(8) 0.3871(6) 0.3894(4) 0.063(2) Uani 1 1 d . . . . .
H5 H 0.317550 0.367251 0.344875 0.076 Uiso 1 1 calc R . . . .
C1 C 0.1936(6) 0.5831(6) 0.5880(4) 0.0588(16) Uani 1 1 d . . . . .
H1D H 0.155527 0.518991 0.603273 0.071 Uiso 1 1 calc R . . . .
H1E H 0.136775 0.621270 0.554348 0.071 Uiso 1 1 calc R . . . .

loop_
_atom_site_aniso_label
_atom_site_aniso_U_11
_atom_site_aniso_U_22
_atom_site_aniso_U_33
_atom_site_aniso_U_23
_atom_site_aniso_U_13
_atom_site_aniso_U_12
Tl1 0.0337(2) 0.0564(3) 0.0412(2) 0.000 0.00373(14) 0.000
Ag1 0.0656(5) 0.0572(5) 0.0618(5) 0.000 0.0058(4) 0.000
Br1 0.0466(4) 0.0404(3) 0.0598(4) 0.0000(2) 0.0042(3) -0.0107(2)
Br2 0.0442(4) 0.0414(4) 0.0594(5) 0.000 0.0059(4) 0.000
Br3 0.0344(3) 0.0631(4) 0.0614(4) 0.0031(3) 0.0075(3) 0.0021(2)
Br4 0.0540(4) 0.0695(4) 0.0428(4) 0.0032(3) 0.0022(3) -0.0110(3)
Br5 0.0603(5) 0.0462(5) 0.0799(7) 0.000 0.0233(5) 0.000
N1 0.052(3) 0.056(3) 0.056(3) -0.011(2) 0.005(3) -0.002(2)
N2 0.056(3) 0.053(3) 0.056(3) -0.004(2) 0.013(2) -0.021(2)
C4 0.048(3) 0.055(3) 0.060(4) 0.005(3) 0.014(3) -0.006(3)
N3 0.065(4) 0.045(3) 0.064(3) -0.011(2) 0.006(3) -0.019(3)
C3 0.051(3) 0.043(3) 0.053(3) -0.010(3) 0.006(3) -0.001(2)
C2 0.056(4) 0.067(4) 0.078(5) -0.022(4) 0.008(3) -0.015(3)
C5 0.073(5) 0.064(4) 0.057(4) -0.013(3) 0.023(4) -0.019(3)
C1 0.051(3) 0.063(4) 0.062(4) -0.012(3) 0.004(3) -0.001(3)

loop_
_atom_type_symbol
_atom_type_description
_atom_type_scat_dispersion_real
_atom_type_scat_dispersion_imag
_atom_type_scat_source
C C 0.0034 0.0017 'International Tables Vol C Tables 4.2.6.8 and 6.1.1.4'
H H 0.0000 0.0000 'International Tables Vol C Tables 4.2.6.8 and 6.1.1.4'
Ag Ag -0.8226 1.1574 'International Tables Vol C Tables 4.2.6.8 and 6.1.1.4'
Br Br -0.4677 2.5495 'International Tables Vol C Tables 4.2.6.8 and 6.1.1.4'
N N 0.0065 0.0035 'International Tables Vol C Tables 4.2.6.8 and 6.1.1.4'
Tl Tl -3.1623 10.0937 'International Tables Vol C Tables 4.2.6.8 and 6.1.1.4'

loop_
_geom_angle_atom_site_label_1
_geom_angle_atom_site_label_2
_geom_angle_atom_site_label_3
_geom_angle
_geom_angle_site_symmetry_1
_geom_angle_site_symmetry_3
_geom_angle_publ_flag
Br3 Tl1 Br3 171.58(3) . 2_655 ?
Br4 Tl1 Br3 89.95(2) 2_655 . ?
Br4 Tl1 Br3 89.95(2) . 2_655 ?
Br4 Tl1 Br3 88.62(2) . . ?
Br4 Tl1 Br3 88.62(2) 2_655 2_655 ?
Br4 Tl1 Br4 160.43(4) 2_655 . ?
Br4 Tl1 Br5 99.786(18) 2_655 . ?
Br4 Tl1 Br5 99.786(18) . . ?
Br5 Tl1 Br3 94.210(16) . 2_655 ?
Br5 Tl1 Br3 94.210(16) . . ?
Br1 Ag1 Br1 150.89(4) 2 . ?
Br1 Ag1 Br2 104.56(2) . . ?
Br1 Ag1 Br2 104.56(2) 2 . ?
Br1 Ag1 Br3 87.28(2) 2 2 ?
Br1 Ag1 Br3 89.39(2) . 2 ?
Br1 Ag1 Br3 87.28(2) . . ?
Br1 Ag1 Br3 89.39(2) 2 . ?
Br2 Ag1 Br3 96.626(19) . . ?
Br2 Ag1 Br3 96.626(19) . 2 ?
Br3 Ag1 Br3 166.75(4) 2 . ?
Tl1 Br3 Ag1 157.08(3) . . ?
H1A N1 H1B 109.5 . . ?
H1A N1 H1C 109.5 . . ?
H1B N1 H1C 109.5 . . ?
C1 N1 H1A 109.5 . . ?
C1 N1 H1B 109.5 . . ?
C1 N1 H1C 109.5 . . ?
C3 N2 H2 125.3 . . ?
C5 N2 H2 125.3 . . ?
C5 N2 C3 109.4(5) . . ?
N3 C4 H4 126.5 . . ?
C3 C4 H4 126.5 . . ?
C3 C4 N3 107.1(6) . . ?
C4 N3 H3 125.4 . . ?
C5 N3 C4 109.2(6) . . ?
C5 N3 H3 125.4 . . ?
N2 C3 C2 121.3(6) . . ?
C4 C3 N2 105.9(6) . . ?
C4 C3 C2 132.8(6) . . ?
C3 C2 H2A 109.2 . . ?
C3 C2 H2B 109.2 . . ?
H2A C2 H2B 107.9 . . ?
C1 C2 C3 112.1(6) . . ?
C1 C2 H2A 109.2 . . ?
C1 C2 H2B 109.2 . . ?
N2 C5 H5 125.8 . . ?
N3 C5 N2 108.4(6) . . ?
N3 C5 H5 125.8 . . ?
N1 C1 H1D 109.4 . . ?
N1 C1 H1E 109.4 . . ?
C2 C1 N1 111.2(6) . . ?
C2 C1 H1D 109.4 . . ?
C2 C1 H1E 109.4 . . ?
H1D C1 H1E 108.0 . . ?

loop_
_geom_bond_atom_site_label_1
_geom_bond_atom_site_label_2
_geom_bond_distance
_geom_bond_site_symmetry_2
_geom_bond_publ_flag
Tl1 Br3 2.7051(6) 2_655 ?
Tl1 Br3 2.7050(6) . ?
Tl1 Br4 2.6547(6) . ?
Tl1 Br4 2.6547(6) 2_655 ?
Tl1 Br5 2.6770(10) . ?
Ag1 Br1 2.6438(7) . ?
Ag1 Br1 2.6438(7) 2 ?
Ag1 Br2 2.7770(11) . ?
Ag1 Br3 3.0666(6) 2 ?
Ag1 Br3 3.0666(6) . ?
N1 H1A 0.8900 . ?
N1 H1B 0.8900 . ?
N1 H1C 0.8900 . ?
N1 C1 1.470(9) . ?
N2 H2 0.8600 . ?
N2 C3 1.367(8) . ?
N2 C5 1.306(9) . ?
C4 H4 0.9300 . ?
C4 N3 1.359(9) . ?
C4 C3 1.344(9) . ?
N3 H3 0.8600 . ?
N3 C5 1.305(10) . ?
C3 C2 1.502(9) . ?
C2 H2A 0.9700 . ?
C2 H2B 0.9700 . ?
C2 C1 1.458(10) . ?
C5 H5 0.9300 . ?
C1 H1D 0.9700 . ?
C1 H1E 0.9700 . ?
